data_7019958
loop_
_publ_author_name
'Rakesh, Prakul'
'Singh, Harkesh B.'
'Butcher, Ray J.'

_publ_section_title
;
 Isolation and molecular structures of novel organotellurium(iv) halides,
 oxyhalide and mixed halide.
;
_journal_issue 35
_journal_name_full 'Dalton transactions (Cambridge, England : 2003)'
_journal_page_first 10707
_journal_page_last 10714
_journal_paper_doi 10.1039/c2dt30645j
_journal_volume 41
_journal_year 2012
_chemical_formula_moiety 'C16 H14 Br4 O5 Te2'
_chemical_formula_sum 'C16 H14 Br4 O5 Te2'
_chemical_formula_weight 861.11
_chemical_name_systematic
;
?
;
_space_group_IT_number 14
_symmetry_cell_setting monoclinic
_symmetry_space_group_name_Hall '-P 2ybc'
_symmetry_space_group_name_H-M 'P 1 21/c 1'
_atom_sites_solution_hydrogens geom
_atom_sites_solution_primary direct
_atom_sites_solution_secondary difmap
_audit_creation_method SHELXL-97
_cell_angle_alpha 90.00
_cell_angle_beta 102.740(7)
_cell_angle_gamma 90.00
_cell_formula_units_Z 4
_cell_length_a 14.8602(11)
_cell_length_b 17.5288(8)
_cell_length_c 8.9476(5)
_cell_measurement_temperature 110(2)
_cell_measurement_theta_max 32.6062
_cell_measurement_theta_min 4.6437
_cell_volume 2273.3(2)
_computing_cell_refinement
;
CrysAlisPro, Oxford Diffraction Ltd.,
Version 1.171.33.41 (release 06-05-2009 CrysAlis171 .NET)
(compiled May 6 2009,17:20:42)
;
_computing_data_collection
;
CrysAlisPro, Oxford Diffraction Ltd.,
Version 1.171.33.41 (release 06-05-2009 CrysAlis171 .NET)
(compiled May 6 2009,17:20:42)
;
_computing_data_reduction
;
CrysAlisPro, Oxford Diffraction Ltd.,
Version 1.171.33.41 (release 06-05-2009 CrysAlis171 .NET)
(compiled May 6 2009,17:20:42)
;
_computing_structure_refinement 'SHELXL-97 (Sheldrick, 1997)'
_computing_structure_solution 'SHELXS-97 (Sheldrick, 1990)'
_diffrn_ambient_temperature 110(2)
_diffrn_detector_area_resol_mean 10.5081
_diffrn_measured_fraction_theta_full 0.981
_diffrn_measured_fraction_theta_max 0.872
_diffrn_measurement_device_type 'Xcalibur, Ruby, Gemini'
_diffrn_measurement_method '\w scans'
_diffrn_radiation_monochromator graphite
_diffrn_radiation_source 'fine-focus sealed tube'
_diffrn_radiation_type MoK\a
_diffrn_radiation_wavelength 0.71073
_diffrn_reflns_av_R_equivalents 0.0730
_diffrn_reflns_av_sigmaI/netI 0.1474
_diffrn_reflns_limit_h_max 21
_diffrn_reflns_limit_h_min -17
_diffrn_reflns_limit_k_max 25
_diffrn_reflns_limit_k_min -22
_diffrn_reflns_limit_l_max 11
_diffrn_reflns_limit_l_min -13
_diffrn_reflns_number 15286
_diffrn_reflns_theta_full 25.00
_diffrn_reflns_theta_max 32.69
_diffrn_reflns_theta_min 4.65
_exptl_absorpt_coefficient_mu 9.620
_exptl_absorpt_correction_T_max 0.765
_exptl_absorpt_correction_T_min 0.061
_exptl_absorpt_correction_type gaussian
_exptl_absorpt_process_details
;
CrysAlisPro, Oxford Diffraction Ltd.,
Version 1.171.33.41 (release 06-05-2009 CrysAlis171 .NET)
(compiled May 6 2009,17:20:42)
Numerical absorption correction based on gaussian integration over
a multifaceted crystal model
;
_exptl_crystal_density_diffrn 2.516
_exptl_crystal_density_method 'not measured'
_exptl_crystal_F_000 1576
_exptl_crystal_size_max 0.4871
_exptl_crystal_size_mid 0.4097
_exptl_crystal_size_min 0.0279
_refine_diff_density_max 4.837
_refine_diff_density_min -2.385
_refine_diff_density_rms 0.400
_refine_ls_extinction_method none
_refine_ls_goodness_of_fit_ref 1.047
_refine_ls_hydrogen_treatment constr
_refine_ls_matrix_type full
_refine_ls_number_parameters 246
_refine_ls_number_reflns 7284
_refine_ls_number_restraints 36
_refine_ls_restrained_S_all 1.045
_refine_ls_R_factor_all 0.1641
_refine_ls_R_factor_gt 0.0977
_refine_ls_shift/su_max 0.001
_refine_ls_shift/su_mean 0.000
_refine_ls_structure_factor_coef Fsqd
_refine_ls_weighting_details 'calc w=1/[\s^2^(Fo^2^)+(0.0626P)^2^+69.1150P] where P=(Fo^2^+2Fc^2^)/3'
_refine_ls_weighting_scheme calc
_refine_ls_wR_factor_gt 0.1766
_refine_ls_wR_factor_ref 0.1965
_reflns_number_gt 4268
_reflns_number_total 7284
_reflns_threshold_expression >2sigma(I)
_cod_data_source_file c2dt30645j.txt
_cod_data_source_block 9
_cod_database_code 7019958

loop_
_symmetry_equiv_pos_as_xyz
'x, y, z'
'-x, y+1/2, -z+1/2'
'-x, -y, -z'
'x, -y-1/2, z-1/2'

loop_
_atom_site_label
_atom_site_type_symbol
_atom_site_fract_x
_atom_site_fract_y
_atom_site_fract_z
_atom_site_U_iso_or_equiv
_atom_site_adp_type
_atom_site_occupancy
_atom_site_symmetry_multiplicity
_atom_site_calc_flag
_atom_site_refinement_flags
Te1 Te 0.33660(6) -0.04788(4) 1.42775(8) 0.01248(18) Uani 1 1 d .
Te2 Te 0.18229(6) 0.04948(4) 1.60131(8) 0.01195(18) Uani 1 1 d .
Br11 Br 0.43197(10) 0.05006(7) 1.30448(15) 0.0202(3) Uani 1 1 d .
Br12 Br 0.21986(11) -0.14615(7) 1.52198(15) 0.0205(3) Uani 1 1 d .
Br21 Br 0.03583(10) 0.07443(7) 1.37494(14) 0.0157(3) Uani 1 1 d .
Br22 Br 0.34186(10) 0.03828(7) 1.80687(15) 0.0205(3) Uani 1 1 d .
O O 0.2486(6) 0.0344(4) 1.4381(9) 0.0125(18) Uani 1 1 d .
O1A O 0.4196(7) -0.2129(5) 1.1066(11) 0.022(2) Uani 1 1 d .
O2A O 0.4225(7) -0.1527(5) 1.3303(10) 0.019(2) Uani 1 1 d .
O1B O 0.0309(7) 0.2329(5) 1.7803(11) 0.020(2) Uani 1 1 d .
O2B O 0.0842(7) 0.1141(5) 1.7597(11) 0.021(2) Uani 1 1 d .
C1A C 0.2629(9) -0.0719(6) 1.2009(14) 0.013(2) Uani 1 1 d U
C2A C 0.1813(10) -0.0329(7) 1.1350(15) 0.019(3) Uani 1 1 d .
H2AA H 0.1568 0.0050 1.1906 0.023 Uiso 1 1 calc R
C3A C 0.1374(10) -0.0516(7) 0.9858(15) 0.020(3) Uani 1 1 d .
H3AA H 0.0828 -0.0250 0.9386 0.024 Uiso 1 1 calc R
C4A C 0.1708(10) -0.1075(7) 0.9045(14) 0.019(3) Uani 1 1 d U
H4AA H 0.1374 -0.1206 0.8046 0.022 Uiso 1 1 calc R
C5A C 0.2527(11) -0.1448(8) 0.9672(15) 0.023(3) Uani 1 1 d .
H5AA H 0.2772 -0.1815 0.9089 0.027 Uiso 1 1 calc R
C6A C 0.2987(9) -0.1278(7) 1.1164(14) 0.012(2) Uani 1 1 d U
C7A C 0.3854(10) -0.1645(7) 1.1952(15) 0.018(3) Uani 1 1 d .
C1B C 0.2089(9) 0.1683(6) 1.5944(13) 0.013(2) Uani 1 1 d U
C2B C 0.2765(9) 0.1958(7) 1.5236(14) 0.014(2) Uani 1 1 d U
H2BA H 0.3123 0.1617 1.4779 0.016 Uiso 1 1 calc R
C3B C 0.2913(10) 0.2756(7) 1.5208(14) 0.017(3) Uani 1 1 d U
H3BA H 0.3387 0.2952 1.4758 0.021 Uiso 1 1 calc R
C4B C 0.2367(9) 0.3255(7) 1.5835(14) 0.015(3) Uani 1 1 d .
H4BA H 0.2452 0.3790 1.5777 0.018 Uiso 1 1 calc R
C5B C 0.1707(9) 0.2973(7) 1.6535(15) 0.015(3) Uani 1 1 d .
H5BA H 0.1345 0.3315 1.6982 0.018 Uiso 1 1 calc R
C6B C 0.1559(9) 0.2186(6) 1.6601(13) 0.012(3) Uani 1 1 d .
C7B C 0.0873(9) 0.1839(7) 1.7362(14) 0.013(2) Uani 1 1 d .
C8B C -0.0372(11) 0.2025(9) 1.8579(18) 0.026(3) Uani 1 1 d .
H8BA H -0.0709 0.2447 1.8923 0.039 Uiso 1 1 calc R
H8BB H -0.0062 0.1724 1.9466 0.039 Uiso 1 1 calc R
H8BC H -0.0805 0.1699 1.7872 0.039 Uiso 1 1 calc R
C8A C 0.5028(11) -0.2521(8) 1.1801(17) 0.026(3) Uani 1 1 d .
H8AA H 0.5227 -0.2856 1.1058 0.039 Uiso 1 1 calc R
H8AB H 0.4911 -0.2826 1.2655 0.039 Uiso 1 1 calc R
H8AC H 0.5514 -0.2147 1.2188 0.039 Uiso 1 1 calc R

loop_
_atom_site_aniso_label
_atom_site_aniso_U_11
_atom_site_aniso_U_22
_atom_site_aniso_U_33
_atom_site_aniso_U_23
_atom_site_aniso_U_13
_atom_site_aniso_U_12
Te1 0.0216(4) 0.0083(3) 0.0085(3) -0.0010(3) 0.0055(3) 0.0011(3)
Te2 0.0212(4) 0.0067(3) 0.0093(3) -0.0012(3) 0.0065(3) -0.0007(3)
Br11 0.0219(7) 0.0164(6) 0.0233(7) 0.0029(5) 0.0075(5) -0.0028(6)
Br12 0.0362(9) 0.0116(6) 0.0173(6) 0.0003(5) 0.0137(6) -0.0034(6)
Br21 0.0195(7) 0.0130(5) 0.0153(6) 0.0012(5) 0.0051(5) -0.0009(5)
Br22 0.0276(8) 0.0161(6) 0.0162(6) -0.0001(5) 0.0015(5) 0.0029(5)
O 0.026(5) 0.007(4) 0.006(4) 0.000(3) 0.007(3) 0.001(3)
O1A 0.023(5) 0.020(5) 0.025(5) -0.006(4) 0.009(4) 0.013(4)
O2A 0.033(6) 0.013(4) 0.011(4) -0.002(3) 0.003(4) 0.012(4)
O1B 0.029(6) 0.013(4) 0.024(5) -0.001(4) 0.017(4) 0.004(4)
O2B 0.030(6) 0.018(5) 0.021(5) 0.001(4) 0.020(4) 0.007(4)
C1A 0.021(6) 0.004(4) 0.011(5) 0.002(4) 0.000(4) -0.005(4)
C2A 0.030(8) 0.016(6) 0.013(6) 0.004(5) 0.008(6) -0.010(6)
C3A 0.024(7) 0.017(6) 0.023(7) 0.011(5) 0.015(6) 0.004(6)
C4A 0.025(6) 0.022(6) 0.009(5) -0.006(4) 0.003(5) -0.003(5)
C5A 0.041(10) 0.016(6) 0.017(7) 0.003(5) 0.018(6) 0.002(6)
C6A 0.015(4) 0.011(4) 0.012(4) -0.003(3) 0.005(3) 0.002(3)
C7A 0.031(8) 0.010(6) 0.017(6) -0.001(5) 0.012(6) -0.002(5)
C1B 0.025(6) 0.006(4) 0.006(5) 0.003(4) -0.002(4) -0.001(4)
C2B 0.020(6) 0.006(4) 0.015(5) -0.001(4) 0.006(4) 0.004(4)
C3B 0.025(6) 0.019(5) 0.009(5) 0.006(4) 0.007(5) 0.000(5)
C4B 0.015(7) 0.009(5) 0.016(6) 0.000(5) -0.005(5) -0.001(5)
C5B 0.011(6) 0.014(6) 0.020(7) -0.006(5) 0.004(5) -0.002(5)
C6B 0.023(7) 0.007(5) 0.006(5) 0.001(4) 0.002(5) -0.007(5)
C7B 0.011(6) 0.016(6) 0.013(6) 0.004(5) 0.003(5) 0.001(5)
C8B 0.030(9) 0.026(7) 0.030(8) -0.006(6) 0.022(7) -0.008(7)
C8A 0.020(8) 0.022(7) 0.033(8) -0.010(6) 0.002(6) 0.009(6)

loop_
_atom_type_symbol
_atom_type_description
_atom_type_scat_dispersion_real
_atom_type_scat_dispersion_imag
_atom_type_scat_source
C C 0.0033 0.0016 'International Tables Vol C Tables 4.2.6.8 and 6.1.1.4'
H H 0.0000 0.0000 'International Tables Vol C Tables 4.2.6.8 and 6.1.1.4'
O O 0.0106 0.0060 'International Tables Vol C Tables 4.2.6.8 and 6.1.1.4'
Br Br -0.2901 2.4595 'International Tables Vol C Tables 4.2.6.8 and 6.1.1.4'
Te Te -0.5308 1.6751 'International Tables Vol C Tables 4.2.6.8 and 6.1.1.4'

loop_
_geom_angle_atom_site_label_1
_geom_angle_atom_site_label_2
_geom_angle_atom_site_label_3
_geom_angle
O Te1 C1A 89.0(4)
O Te1 O2A 162.3(3)
C1A Te1 O2A 73.5(4)
O Te1 Br11 88.1(2)
C1A Te1 Br11 86.6(3)
O2A Te1 Br11 88.3(2)
O Te1 Br12 88.5(3)
C1A Te1 Br12 86.6(3)
O2A Te1 Br12 93.0(2)
Br11 Te1 Br12 172.41(5)
O Te2 C1B 89.0(4)
O Te2 O2B 159.0(3)
C1B Te2 O2B 73.1(4)
O Te2 Br21 85.2(3)
C1B Te2 Br21 86.7(3)
O2B Te2 Br21 82.9(2)
O Te2 Br22 89.3(3)
C1B Te2 Br22 87.1(3)
O2B Te2 Br22 100.5(2)
Br21 Te2 Br22 171.76(5)
Te2 O Te1 125.9(4)
C7A O1A C8A 115.6(11)
C7A O2A Te1 108.3(8)
C7B O1B C8B 117.4(10)
C7B O2B Te2 107.5(8)
C2A C1A C6A 120.3(11)
C2A C1A Te1 121.4(9)
C6A C1A Te1 118.3(9)
C3A C2A C1A 117.9(13)
C3A C2A H2AA 121.0
C1A C2A H2AA 121.0
C4A C3A C2A 121.9(13)
C4A C3A H3AA 119.1
C2A C3A H3AA 119.1
C3A C4A C5A 120.5(12)
C3A C4A H4AA 119.7
C5A C4A H4AA 119.7
C4A C5A C6A 119.3(12)
C4A C5A H5AA 120.3
C6A C5A H5AA 120.3
C5A C6A C1A 119.9(12)
C5A C6A C7A 124.0(11)
C1A C6A C7A 116.1(11)
O2A C7A O1A 123.0(13)
O2A C7A C6A 123.5(12)
O1A C7A C6A 113.6(11)
C2B C1B C6B 120.4(10)
C2B C1B Te2 120.8(9)
C6B C1B Te2 118.8(9)
C1B C2B C3B 118.8(12)
C1B C2B H2BA 120.6
C3B C2B H2BA 120.6
C4B C3B C2B 120.4(13)
C4B C3B H3BA 119.8
C2B C3B H3BA 119.8
C5B C4B C3B 119.9(12)
C5B C4B H4BA 120.1
C3B C4B H4BA 120.1
C4B C5B C6B 120.7(12)
C4B C5B H5BA 119.6
C6B C5B H5BA 119.6
C1B C6B C5B 119.7(12)
C1B C6B C7B 116.4(10)
C5B C6B C7B 123.8(12)
O2B C7B O1B 122.7(12)
O2B C7B C6B 122.6(12)
O1B C7B C6B 114.7(11)
O1B C8B H8BA 109.5
O1B C8B H8BB 109.5
H8BA C8B H8BB 109.5
O1B C8B H8BC 109.5
H8BA C8B H8BC 109.5
H8BB C8B H8BC 109.5
O1A C8A H8AA 109.5
O1A C8A H8AB 109.5
H8AA C8A H8AB 109.5
O1A C8A H8AC 109.5
H8AA C8A H8AC 109.5
H8AB C8A H8AC 109.5

loop_
_geom_bond_atom_site_label_1
_geom_bond_atom_site_label_2
_geom_bond_distance
Te1 O 1.963(8)
Te1 C1A 2.125(12)
Te1 O2A 2.501(9)
Te1 Br11 2.6195(16)
Te1 Br12 2.7080(16)
Te2 O 1.951(8)
Te2 C1B 2.123(11)
Te2 O2B 2.516(9)
Te2 Br21 2.6621(16)
Te2 Br22 2.6685(16)
O1A C7A 1.335(15)
O1A C8A 1.441(17)
O2A C7A 1.230(15)
O1B C7B 1.320(15)
O1B C8B 1.449(17)
O2B C7B 1.243(15)
C1A C2A 1.404(19)
C1A C6A 1.412(17)
C2A C3A 1.389(19)
C2A H2AA 0.9500
C3A C4A 1.376(18)
C3A H3AA 0.9500
C4A C5A 1.39(2)
C4A H4AA 0.9500
C5A C6A 1.391(18)
C5A H5AA 0.9500
C6A C7A 1.474(19)
C1B C2B 1.387(19)
C1B C6B 1.396(18)
C2B C3B 1.418(17)
C2B H2BA 0.9500
C3B C4B 1.392(19)
C3B H3BA 0.9500
C4B C5B 1.367(19)
C4B H4BA 0.9500
C5B C6B 1.400(16)
C5B H5BA 0.9500
C6B C7B 1.476(18)
C8B H8BA 0.9800
C8B H8BB 0.9800
C8B H8BC 0.9800
C8A H8AA 0.9800
C8A H8AB 0.9800
C8A H8AC 0.9800

loop_
_geom_torsion_atom_site_label_1
_geom_torsion_atom_site_label_2
_geom_torsion_atom_site_label_3
_geom_torsion_atom_site_label_4
_geom_torsion
C1B Te2 O Te1 137.7(6)
O2B Te2 O Te1 169.0(7)
Br21 Te2 O Te1 -135.5(5)
Br22 Te2 O Te1 50.6(5)
C1A Te1 O Te2 129.3(6)
O2A Te1 O Te2 137.8(9)
Br11 Te1 O Te2 -144.1(5)
Br12 Te1 O Te2 42.7(5)
O Te1 O2A C7A -4.1(17)
C1A Te1 O2A C7A 4.7(9)
Br11 Te1 O2A C7A -82.2(9)
Br12 Te1 O2A C7A 90.3(9)
O Te2 O2B C7B -22.0(15)
C1B Te2 O2B C7B 10.8(9)
Br21 Te2 O2B C7B -77.9(8)
Br22 Te2 O2B C7B 94.5(8)
O Te1 C1A C2A -4.1(10)
O2A Te1 C1A C2A 178.6(11)
Br11 Te1 C1A C2A -92.2(10)
Br12 Te1 C1A C2A 84.5(10)
O Te1 C1A C6A 175.2(10)
O2A Te1 C1A C6A -2.1(9)
Br11 Te1 C1A C6A 87.1(9)
Br12 Te1 C1A C6A -96.3(9)
C6A C1A C2A C3A 0.4(18)
Te1 C1A C2A C3A 179.7(9)
C1A C2A C3A C4A 1.4(19)
C2A C3A C4A C5A -3(2)
C3A C4A C5A C6A 3(2)
C4A C5A C6A C1A -1(2)
C4A C5A C6A C7A 179.2(13)
C2A C1A C6A C5A -0.3(19)
Te1 C1A C6A C5A -179.6(10)
C2A C1A C6A C7A 179.1(11)
Te1 C1A C6A C7A -0.2(15)
Te1 O2A C7A O1A 174.3(10)
Te1 O2A C7A C6A -6.7(15)
C8A O1A C7A O2A 1.0(19)
C8A O1A C7A C6A -178.0(12)
C5A C6A C7A O2A -175.2(13)
C1A C6A C7A O2A 5.5(19)
C5A C6A C7A O1A 3.9(19)
C1A C6A C7A O1A -175.5(11)
O Te2 C1B C2B -16.8(10)
O2B Te2 C1B C2B 174.4(11)
Br21 Te2 C1B C2B -102.0(10)
Br22 Te2 C1B C2B 72.5(10)
O Te2 C1B C6B 162.1(10)
O2B Te2 C1B C6B -6.7(9)
Br21 Te2 C1B C6B 76.9(9)
Br22 Te2 C1B C6B -108.6(9)
C6B C1B C2B C3B 0.6(18)
Te2 C1B C2B C3B 179.5(9)
C1B C2B C3B C4B -2.1(19)
C2B C3B C4B C5B 2.5(19)
C3B C4B C5B C6B -1.4(19)
C2B C1B C6B C5B 0.5(18)
Te2 C1B C6B C5B -178.4(9)
C2B C1B C6B C7B -178.5(11)
Te2 C1B C6B C7B 2.6(14)
C4B C5B C6B C1B -0.1(19)
C4B C5B C6B C7B 178.8(12)
Te2 O2B C7B O1B 167.7(10)
Te2 O2B C7B C6B -13.8(14)
C8B O1B C7B O2B -0.5(19)
C8B O1B C7B C6B -179.1(11)
C1B C6B C7B O2B 9.4(18)
C5B C6B C7B O2B -169.5(12)
C1B C6B C7B O1B -172.0(11)
C5B C6B C7B O1B 9.1(18)
